data_4502153
loop_
_publ_author_name
'Tian, Jian'
'Motkuri, Radha Kishan'
'Thallapally, Praveen K.'
'McGrail, B. Peter'

_publ_section_title
;
 Metal&#x2212;Organic Framework Isomers with Diamondoid Networks
 Constructed of a Semirigid Tetrahedral Linker
;
_journal_issue 12
_journal_name_full 'Crystal Growth &amp; Design'
_journal_page_first 5327
_journal_paper_doi 10.1021/cg101222w
_journal_volume 10
_journal_year 2010
_chemical_formula_moiety 'C33 H24 Cd2 O15'
_chemical_formula_sum 'C33 H24 Cd2 O15'
_chemical_formula_weight 885.32
_chemical_melting_point ?
_chemical_name_systematic
; 
 ? 
;
_space_group_IT_number 33
_symmetry_cell_setting orthorhombic
_symmetry_space_group_name_Hall 'P 2c -2n'
_symmetry_space_group_name_H-M 'P n a 21'
_atom_sites_solution_hydrogens geom
_atom_sites_solution_primary direct
_atom_sites_solution_secondary difmap
_audit_creation_method SHELXL-97
_cell_angle_alpha 90.00
_cell_angle_beta 90.00
_cell_angle_gamma 90.00
_cell_formula_units_Z 4
_cell_length_a 19.517(4)
_cell_length_b 17.306(4)
_cell_length_c 18.722(4)
_cell_measurement_reflns_used 9248
_cell_measurement_temperature 100(2)
_cell_measurement_theta_max 27.68
_cell_measurement_theta_min 1.57
_cell_volume 6324(2)
_computing_cell_refinement 'Bruker SMART'
_computing_data_collection 'Bruker SMART'
_computing_data_reduction 'Bruker SAINT'
_computing_molecular_graphics SHELXP-97
_computing_publication_material SHELXTL
_computing_structure_refinement 'SHELXL-97 (Sheldrick, 2008)'
_computing_structure_solution 'SHELXS-97 (Sheldrick, 2008)'
_diffrn_ambient_temperature 100(2)
_diffrn_detector_area_resol_mean 9
_diffrn_measured_fraction_theta_full 0.995
_diffrn_measured_fraction_theta_max 0.995
_diffrn_measurement_device_type 'Bruker APEX-II CCD'
_diffrn_measurement_method 'phi and omega scans'
_diffrn_radiation_monochromator graphite
_diffrn_radiation_source 'fine-focus sealed tube'
_diffrn_radiation_type MoK\a
_diffrn_radiation_wavelength 0.71073
_diffrn_reflns_av_R_equivalents 0.0304
_diffrn_reflns_av_sigmaI/netI 0.0261
_diffrn_reflns_limit_h_max 25
_diffrn_reflns_limit_h_min -25
_diffrn_reflns_limit_k_max 22
_diffrn_reflns_limit_k_min -22
_diffrn_reflns_limit_l_max 24
_diffrn_reflns_limit_l_min -24
_diffrn_reflns_number 102334
_diffrn_reflns_theta_full 27.68
_diffrn_reflns_theta_max 27.68
_diffrn_reflns_theta_min 1.57
_exptl_absorpt_coefficient_mu 0.711
_exptl_absorpt_correction_T_max 1.0000
_exptl_absorpt_correction_T_min 0.9172
_exptl_absorpt_correction_type multi-scan
_exptl_absorpt_process_details SADABS
_exptl_crystal_colour colorless
_exptl_crystal_density_diffrn 0.930
_exptl_crystal_density_meas ?
_exptl_crystal_density_method 'not measured'
_exptl_crystal_description rectangular
_exptl_crystal_F_000 1752
_exptl_crystal_size_max 0.30
_exptl_crystal_size_mid 0.20
_exptl_crystal_size_min 0.10
_refine_diff_density_max 0.863
_refine_diff_density_min -0.443
_refine_diff_density_rms 0.059
_refine_ls_abs_structure_details 'Flack H D (1983), Acta Cryst. A39, 876-881'
_refine_ls_abs_structure_Flack 0.017(17)
_refine_ls_extinction_method none
_refine_ls_goodness_of_fit_ref 1.026
_refine_ls_hydrogen_treatment constr
_refine_ls_matrix_type full
_refine_ls_number_parameters 451
_refine_ls_number_reflns 14501
_refine_ls_number_restraints 1
_refine_ls_restrained_S_all 1.026
_refine_ls_R_factor_all 0.0417
_refine_ls_R_factor_gt 0.0347
_refine_ls_shift/su_max 0.001
_refine_ls_shift/su_mean 0.000
_refine_ls_structure_factor_coef Fsqd
_refine_ls_weighting_details 'calc w=1/[\s^2^(Fo^2^)+(0.0606P)^2^+0.0000P] where P=(Fo^2^+2Fc^2^)/3'
_refine_ls_weighting_scheme calc
_refine_ls_wR_factor_gt 0.0900
_refine_ls_wR_factor_ref 0.0927
_reflns_number_gt 12270
_reflns_number_total 14501
_reflns_threshold_expression >2sigma(I)
_cod_data_source_file cg101222w_si_003.cif
_cod_data_source_block aaa
_cod_depositor_comments
;
The following automatic conversions were performed:

'_chemical_melting_point' value 'not measured' was changed to '?' -
the value is undefined or not given.

Automatic conversion script
Id: cif_fix_values 1715 2011-07-08 13:25:40Z adriana 

The following automatic conversions were performed:

'_exptl_crystal_density_meas' value 'none' was changed to '?' - the
value is perceived as not measured.

Automatic conversion script
Id: cif_fix_values 3008 2015-01-20 13:52:24Z robertas 
;
_cod_original_sg_symbol_H-M Pna21
_cod_database_code 4502153

loop_
_symmetry_equiv_pos_as_xyz
'x, y, z'
'-x, -y, z+1/2'
'-x+1/2, y+1/2, z+1/2'
'x+1/2, -y+1/2, z'

loop_
_atom_site_label
_atom_site_type_symbol
_atom_site_fract_x
_atom_site_fract_y
_atom_site_fract_z
_atom_site_U_iso_or_equiv
_atom_site_adp_type
_atom_site_occupancy
_atom_site_symmetry_multiplicity
_atom_site_calc_flag
_atom_site_refinement_flags
Cd1 Cd 0.441249(9) 0.219496(11) 0.342917(11) 0.03951(6) Uani 1 1 d .
Cd2 Cd 0.422555(12) 0.070815(14) 0.213605(16) 0.05604(7) Uani 1 1 d .
O15 O 0.31843(10) 0.22903(14) 0.33523(18) 0.0601(6) Uani 1 1 d .
O14 O 0.36939(10) 0.11957(14) 0.31471(13) 0.0556(6) Uani 1 1 d .
O1 O 0.41878(19) 0.21508(18) 0.47211(17) 0.0818(9) Uani 1 1 d .
C30 C 0.31544(16) 0.1601(2) 0.32505(18) 0.0550(9) Uani 1 1 d .
C5 C 0.4562(2) 0.2749(2) 0.4761(2) 0.0557(9) Uani 1 1 d .
O2 O 0.48082(15) 0.30572(16) 0.42250(12) 0.0631(7) Uani 1 1 d .
O8 O 0.67817(9) 0.47754(13) -0.15202(18) 0.0593(6) Uani 1 1 d .
C18 C 0.55650(13) 0.48152(18) -0.1634(2) 0.0450(6) Uani 1 1 d .
C26 C 0.49749(12) 0.54038(18) -0.1579(2) 0.0458(6) Uani 1 1 d .
H26A H 0.4972 0.5647 -0.1100 0.055 Uiso 1 1 calc R
H26B H 0.5030 0.5814 -0.1942 0.055 Uiso 1 1 calc R
C19 C 0.62091(13) 0.52782(18) -0.1481(2) 0.0457(7) Uani 1 1 d .
H19A H 0.6258 0.5699 -0.1836 0.055 Uiso 1 1 calc R
H19B H 0.6181 0.5512 -0.1000 0.055 Uiso 1 1 calc R
O3 O 0.53878(11) 0.15438(14) 0.33912(16) 0.0625(6) Uani 1 1 d .
O10 O 0.43523(11) 0.49915(17) -0.1695(3) 0.0939(14) Uani 1 1 d .
O7 O 0.54626(13) 0.44471(14) -0.04188(11) 0.0522(6) Uani 1 1 d .
O5 O 0.46072(15) 0.29233(16) 0.24904(13) 0.0602(7) Uani 1 1 d .
C3 C 0.4706(2) 0.3069(2) 0.54675(19) 0.0587(9) Uani 1 1 d .
C23 C 0.56234(16) 0.4490(2) -0.24045(17) 0.0499(8) Uani 1 1 d .
H23A H 0.5579 0.4916 -0.2754 0.060 Uiso 1 1 calc R
H23B H 0.6077 0.4246 -0.2472 0.060 Uiso 1 1 calc R
C17 C 0.54811(16) 0.4145(2) -0.11352(15) 0.0441(7) Uani 1 1 d .
H17A H 0.5051 0.3865 -0.1242 0.053 Uiso 1 1 calc R
H17B H 0.5869 0.3781 -0.1189 0.053 Uiso 1 1 calc R
C20 C 0.74172(13) 0.50916(17) -0.1592(2) 0.0506(7) Uani 1 1 d .
O9 O 0.51029(15) 0.39413(18) -0.25190(12) 0.0691(7) Uani 1 1 d .
C7 C 0.67505(15) 0.1075(2) 0.3529(2) 0.0613(9) Uani 1 1 d .
H7 H 0.6634 0.1589 0.3661 0.074 Uiso 1 1 calc R
C8 C 0.62480(15) 0.0599(2) 0.32516(17) 0.0489(8) Uani 1 1 d .
C31 C 0.18736(15) 0.1606(2) 0.3342(2) 0.0595(9) Uani 1 1 d .
H31 H 0.1886 0.2152 0.3390 0.071 Uiso 1 1 calc R
C28 C 0.37464(15) 0.6214(2) -0.1614(3) 0.0631(9) Uani 1 1 d .
H28 H 0.4154 0.6492 -0.1511 0.076 Uiso 1 1 calc R
C24 C 0.5003(2) 0.3696(2) -0.31908(17) 0.0599(9) Uani 1 1 d .
C2 C 0.52667(19) 0.3553(2) 0.55646(17) 0.0586(9) Uani 1 1 d .
H2 H 0.5550 0.3675 0.5167 0.070 Uiso 1 1 calc R
C32 C 0.24756(16) 0.1193(2) 0.3227(2) 0.0624(11) Uani 1 1 d .
C21 C 0.75857(17) 0.5826(2) -0.1381(2) 0.0633(10) Uani 1 1 d .
H21 H 0.7250 0.6157 -0.1177 0.076 Uiso 1 1 calc R
O4 O 0.51374(13) 0.0459(2) 0.27879(18) 0.0818(9) Uani 1 1 d .
C14 C 0.52842(17) 0.3953(2) 0.01116(16) 0.0485(7) Uani 1 1 d .
C11 C 0.48836(18) 0.3062(2) 0.12843(16) 0.0492(8) Uani 1 1 d .
C1 C 0.54224(18) 0.3865(2) 0.62327(17) 0.0532(8) Uani 1 1 d .
H1 H 0.5811 0.4189 0.6292 0.064 Uiso 1 1 calc R
C27 C 0.37784(17) 0.5436(2) -0.1716(3) 0.0849(17) Uani 1 1 d .
C10 C 0.4674(2) 0.2593(3) 0.19043(19) 0.0580(9) Uani 1 1 d .
C6 C 0.55294(15) 0.0892(2) 0.31440(19) 0.0541(9) Uani 1 1 d .
C12 C 0.5026(2) 0.3834(3) 0.13487(19) 0.0722(12) Uani 1 1 d .
H12 H 0.4988 0.4068 0.1806 0.087 Uiso 1 1 calc R
O6 O 0.4590(2) 0.1890(2) 0.18115(17) 0.0898(10) Uani 1 1 d .
C13 C 0.5221(2) 0.4286(2) 0.07741(19) 0.0656(10) Uani 1 1 d .
H13 H 0.5310 0.4821 0.0837 0.079 Uiso 1 1 calc R
C22 C 0.79188(18) 0.4580(2) -0.1840(3) 0.0753(13) Uani 1 1 d .
H22 H 0.7815 0.4052 -0.1926 0.090 Uiso 1 1 calc R
C9 C 0.64299(18) -0.0132(3) 0.3045(3) 0.0791(13) Uani 1 1 d .
H9 H 0.6099 -0.0450 0.2817 0.095 Uiso 1 1 calc R
C15 C 0.5166(3) 0.3157(3) 0.00384(18) 0.0872(16) Uani 1 1 d .
H15 H 0.5230 0.2908 -0.0409 0.105 Uiso 1 1 calc R
C16 C 0.4965(3) 0.2762(2) 0.0606(2) 0.0790(14) Uani 1 1 d .
H16 H 0.4869 0.2229 0.0542 0.095 Uiso 1 1 calc R
C25 C 0.4438(2) 0.3199(4) -0.3273(2) 0.0886(15) Uani 1 1 d .
H25 H 0.4153 0.3085 -0.2875 0.106 Uiso 1 1 calc R
C4 C 0.4295(3) 0.2875(3) 0.6066(2) 0.0883(15) Uani 1 1 d .
H4 H 0.3924 0.2525 0.6014 0.106 Uiso 1 1 calc R
C29 C 0.3171(2) 0.5004(3) -0.1857(4) 0.121(3) Uani 1 1 d .
H29 H 0.3188 0.4463 -0.1943 0.145 Uiso 1 1 calc R
C33 C 0.2450(2) 0.0403(3) 0.3136(5) 0.150(4) Uani 1 1 d .
H33 H 0.2864 0.0124 0.3068 0.180 Uiso 1 1 calc R
O13 O 0.38111(19) -0.0483(2) 0.2442(3) 0.1321(18) Uani 1 1 d .
O12 O 0.3240(2) 0.0865(3) 0.1544(2) 0.1155(13) Uani 1 1 d .
O11 O 0.4797(3) 0.0197(3) 0.1130(3) 0.1458(18) Uani 1 1 d .

loop_
_atom_site_aniso_label
_atom_site_aniso_U_11
_atom_site_aniso_U_22
_atom_site_aniso_U_33
_atom_site_aniso_U_23
_atom_site_aniso_U_13
_atom_site_aniso_U_12
Cd1 0.03182(9) 0.05269(11) 0.03404(9) -0.00268(10) 0.00210(9) -0.00171(8)
Cd2 0.04461(12) 0.05927(14) 0.06426(15) -0.01302(13) -0.01315(12) -0.00141(10)
O15 0.0367(10) 0.0595(14) 0.0840(19) -0.0150(13) -0.0003(13) -0.0003(9)
O14 0.0276(10) 0.0692(14) 0.0699(14) -0.0061(11) -0.0004(9) 0.0029(10)
O1 0.107(2) 0.086(2) 0.0516(15) -0.0167(14) 0.0169(16) -0.0375(17)
C30 0.0330(15) 0.065(2) 0.068(2) -0.0049(16) 0.0027(13) -0.0014(14)
C5 0.059(2) 0.063(2) 0.045(2) -0.0079(16) 0.0076(17) 0.0038(16)
O2 0.0846(19) 0.0742(16) 0.0304(12) -0.0013(11) 0.0027(11) -0.0091(14)
O8 0.0231(9) 0.0624(13) 0.0922(16) 0.0108(14) 0.0047(13) -0.0002(8)
C18 0.0289(12) 0.0650(17) 0.0410(16) 0.0021(16) -0.0015(12) 0.0000(12)
C26 0.0259(12) 0.0620(17) 0.0494(15) -0.0171(18) 0.0039(15) 0.0035(11)
C19 0.0267(12) 0.0603(18) 0.0503(19) 0.0015(15) 0.0015(13) -0.0017(11)
O3 0.0428(11) 0.0821(16) 0.0626(13) -0.0081(16) -0.0126(14) 0.0167(11)
O10 0.0291(11) 0.0738(18) 0.179(4) -0.060(2) -0.0113(16) 0.0055(10)
O7 0.0651(14) 0.0624(14) 0.0291(10) -0.0082(9) -0.0010(10) -0.0145(11)
O5 0.0650(15) 0.0850(18) 0.0304(12) 0.0064(11) 0.0013(11) -0.0109(13)
C3 0.069(2) 0.063(2) 0.0434(18) 0.0016(16) 0.0000(17) 0.0020(19)
C23 0.0381(16) 0.080(2) 0.0315(15) -0.0010(15) 0.0062(12) 0.0004(15)
C17 0.0381(15) 0.068(2) 0.0264(13) -0.0078(12) 0.0008(11) -0.0091(13)
C20 0.0268(12) 0.0562(18) 0.0687(18) 0.0113(19) -0.0005(16) -0.0010(11)
O9 0.0678(17) 0.104(2) 0.0359(12) -0.0064(12) 0.0037(11) -0.0211(15)
C7 0.0320(14) 0.070(2) 0.082(3) 0.008(2) -0.0076(17) 0.0042(13)
C8 0.0259(13) 0.065(2) 0.056(2) 0.0047(14) -0.0029(12) 0.0090(12)
C31 0.0324(14) 0.0602(18) 0.086(3) -0.009(2) -0.0054(17) 0.0000(13)
C28 0.0326(14) 0.0625(19) 0.094(3) -0.024(2) -0.002(2) -0.0074(13)
C24 0.058(2) 0.091(3) 0.0302(15) 0.0060(16) 0.0052(14) 0.0025(19)
C2 0.056(2) 0.088(3) 0.0318(15) -0.0080(16) 0.0039(14) -0.0044(18)
C32 0.0266(14) 0.065(2) 0.096(3) -0.0160(18) -0.0010(15) 0.0032(14)
C21 0.0309(15) 0.064(2) 0.095(3) 0.0024(18) 0.0036(16) 0.0040(14)
O4 0.0338(13) 0.111(2) 0.100(2) -0.0312(18) -0.0167(13) 0.0131(14)
C14 0.0469(18) 0.066(2) 0.0329(15) -0.0096(14) -0.0017(13) -0.0084(15)
C11 0.0541(19) 0.066(2) 0.0274(14) 0.0005(13) 0.0021(13) -0.0096(16)
C1 0.0529(19) 0.072(2) 0.0343(15) 0.0020(14) -0.0006(13) -0.0034(16)
C27 0.0265(15) 0.072(2) 0.157(5) -0.048(3) -0.016(2) 0.0059(15)
C10 0.050(2) 0.076(3) 0.047(2) 0.0010(18) 0.0002(15) -0.0189(18)
C6 0.0216(14) 0.087(3) 0.0535(18) -0.0070(17) 0.0006(12) 0.0001(15)
C12 0.083(3) 0.099(3) 0.0346(17) -0.0112(18) 0.0000(17) 0.013(2)
O6 0.120(3) 0.085(2) 0.0647(18) -0.0020(16) 0.0249(18) -0.038(2)
C13 0.093(3) 0.064(2) 0.0398(18) -0.0089(15) 0.0051(18) 0.004(2)
C22 0.0326(17) 0.068(2) 0.125(4) -0.022(2) 0.0078(18) 0.0008(16)
C9 0.0299(17) 0.082(3) 0.125(4) -0.028(2) -0.0163(19) 0.0077(17)
C15 0.142(4) 0.092(3) 0.0277(16) -0.0169(18) 0.026(2) -0.049(3)
C16 0.121(4) 0.068(3) 0.048(2) -0.0157(17) 0.022(2) -0.043(2)
C25 0.085(3) 0.146(5) 0.0342(18) -0.017(2) 0.0152(18) -0.033(3)
C4 0.093(3) 0.133(4) 0.039(2) -0.022(2) 0.010(2) -0.033(3)
C29 0.0330(19) 0.074(3) 0.255(9) -0.049(4) -0.016(3) -0.0090(19)
C33 0.0247(18) 0.064(3) 0.360(12) -0.056(5) 0.020(3) 0.0081(17)
O13 0.074(2) 0.079(2) 0.243(6) 0.007(3) -0.018(3) 0.0163(18)
O12 0.078(2) 0.157(4) 0.112(3) 0.002(2) -0.049(2) 0.012(2)
O11 0.156(5) 0.181(5) 0.101(3) -0.051(3) -0.014(3) 0.027(4)

loop_
_atom_type_symbol
_atom_type_description
_atom_type_scat_dispersion_real
_atom_type_scat_dispersion_imag
_atom_type_scat_source
C C 0.0033 0.0016 'International Tables Vol C Tables 4.2.6.8 and 6.1.1.4'
H H 0.0000 0.0000 'International Tables Vol C Tables 4.2.6.8 and 6.1.1.4'
O O 0.0106 0.0060 'International Tables Vol C Tables 4.2.6.8 and 6.1.1.4'
Cd Cd -0.8075 1.2024 'International Tables Vol C Tables 4.2.6.8 and 6.1.1.4'

loop_
_geom_angle_atom_site_label_1
_geom_angle_atom_site_label_2
_geom_angle_atom_site_label_3
_geom_angle
_geom_angle_site_symmetry_1
_geom_angle_site_symmetry_3
O5 Cd1 O3 96.76(11) . .
O5 Cd1 O2 95.17(10) . .
O3 Cd1 O2 93.66(10) . .
O5 Cd1 O14 110.80(10) . .
O3 Cd1 O14 97.75(8) . .
O2 Cd1 O14 150.00(9) . .
O5 Cd1 O15 94.88(11) . .
O3 Cd1 O15 152.81(9) . .
O2 Cd1 O15 109.67(10) . .
O14 Cd1 O15 55.09(8) . .
O5 Cd1 O1 146.70(10) . .
O3 Cd1 O1 99.74(12) . .
O2 Cd1 O1 55.21(9) . .
O14 Cd1 O1 95.41(9) . .
O15 Cd1 O1 83.30(12) . .
O5 Cd1 C30 106.17(11) . .
O3 Cd1 C30 126.02(11) . .
O2 Cd1 C30 130.70(10) . .
O14 Cd1 C30 28.45(10) . .
O15 Cd1 C30 26.79(9) . .
O1 Cd1 C30 86.99(11) . .
O5 Cd1 C5 121.28(11) . .
O3 Cd1 C5 96.78(11) . .
O2 Cd1 C5 27.13(10) . .
O14 Cd1 C5 123.38(11) . .
O15 Cd1 C5 98.00(12) . .
O1 Cd1 C5 28.09(11) . .
C30 Cd1 C5 110.59(11) . .
O4 Cd2 O12 173.81(15) . .
O4 Cd2 O6 94.17(14) . .
O12 Cd2 O6 91.56(16) . .
O4 Cd2 O13 88.29(14) . .
O12 Cd2 O13 85.97(15) . .
O6 Cd2 O13 177.52(15) . .
O4 Cd2 O14 88.88(10) . .
O12 Cd2 O14 88.61(13) . .
O6 Cd2 O14 91.77(11) . .
O13 Cd2 O14 88.00(15) . .
O4 Cd2 O11 89.25(15) . .
O12 Cd2 O11 93.22(17) . .
O6 Cd2 O11 88.65(17) . .
O13 Cd2 O11 91.7(2) . .
O14 Cd2 O11 178.11(14) . .
C30 O15 Cd1 89.42(18) . .
C30 O14 Cd1 93.2(2) . .
C30 O14 Cd2 133.7(2) . .
Cd1 O14 Cd2 100.91(9) . .
C5 O1 Cd1 86.0(2) . .
O15 C30 O14 121.6(3) . .
O15 C30 C32 120.7(3) . .
O14 C30 C32 117.6(3) . .
O15 C30 Cd1 63.79(17) . .
O14 C30 Cd1 58.39(16) . .
C32 C30 Cd1 172.4(3) . .
O2 C5 O1 121.9(4) . .
O2 C5 C3 119.8(4) . .
O1 C5 C3 118.3(4) . .
O2 C5 Cd1 56.06(19) . .
O1 C5 Cd1 65.9(2) . .
C3 C5 Cd1 174.8(3) . .
C5 O2 Cd1 96.8(2) . .
C20 O8 C19 118.4(2) . .
C17 C18 C19 112.5(3) . .
C17 C18 C26 112.9(3) . .
C19 C18 C26 104.9(2) . .
C17 C18 C23 107.9(3) . .
C19 C18 C23 107.8(3) . .
C26 C18 C23 110.9(3) . .
O10 C26 C18 107.2(2) . .
O10 C26 H26A 110.3 . .
C18 C26 H26A 110.3 . .
O10 C26 H26B 110.3 . .
C18 C26 H26B 110.3 . .
H26A C26 H26B 108.5 . .
O8 C19 C18 108.6(3) . .
O8 C19 H19A 110.0 . .
C18 C19 H19A 110.0 . .
O8 C19 H19B 110.0 . .
C18 C19 H19B 110.0 . .
H19A C19 H19B 108.3 . .
C6 O3 Cd1 131.4(2) . .
C27 O10 C26 115.1(3) . .
C14 O7 C17 117.4(2) . .
C10 O5 Cd1 117.4(3) . .
C2 C3 C4 119.0(3) . .
C2 C3 C5 119.9(3) . .
C4 C3 C5 121.1(4) . .
O9 C23 C18 109.5(2) . .
O9 C23 H23A 109.8 . .
C18 C23 H23A 109.8 . .
O9 C23 H23B 109.8 . .
C18 C23 H23B 109.8 . .
H23A C23 H23B 108.2 . .
O7 C17 C18 107.6(3) . .
O7 C17 H17A 110.2 . .
C18 C17 H17A 110.2 . .
O7 C17 H17B 110.2 . .
C18 C17 H17B 110.2 . .
H17A C17 H17B 108.5 . .
O8 C20 C21 124.2(3) . .
O8 C20 C22 114.5(3) . .
C21 C20 C22 121.0(3) . .
C24 O9 C23 117.5(3) . .
C21 C7 C8 121.9(4) 3_645 .
C21 C7 H7 119.1 3_645 .
C8 C7 H7 119.1 . .
C9 C8 C7 118.2(3) . .
C9 C8 C6 121.0(3) . .
C7 C8 C6 120.8(3) . .
C28 C31 C32 119.6(3) 3_545 .
C28 C31 H31 120.2 3_545 .
C32 C31 H31 120.2 . .
C27 C28 C31 121.0(3) . 3_554
C27 C28 H28 119.5 . .
C31 C28 H28 119.5 3_554 .
O9 C24 C1 125.3(4) . 1_554
O9 C24 C25 114.2(3) . .
C1 C24 C25 120.4(3) 1_554 .
C3 C2 C1 121.4(3) . .
C3 C2 H2 119.3 . .
C1 C2 H2 119.3 . .
C33 C32 C31 119.8(3) . .
C33 C32 C30 120.1(3) . .
C31 C32 C30 119.9(3) . .
C20 C21 C7 118.7(3) . 3_654
C20 C21 H21 120.6 . .
C7 C21 H21 120.6 3_654 .
C6 O4 Cd2 131.9(3) . .
O7 C14 C13 114.8(3) . .
O7 C14 C15 126.1(3) . .
C13 C14 C15 119.1(3) . .
C12 C11 C16 115.1(3) . .
C12 C11 C10 121.6(3) . .
C16 C11 C10 123.3(4) . .
C24 C1 C2 119.2(3) 1_556 .
C24 C1 H1 120.4 1_556 .
C2 C1 H1 120.4 . .
O10 C27 C28 126.4(3) . .
O10 C27 C29 113.2(3) . .
C28 C27 C29 120.4(3) . .
O6 C10 O5 124.1(4) . .
O6 C10 C11 117.8(3) . .
O5 C10 C11 118.1(4) . .
O3 C6 O4 126.7(3) . .
O3 C6 C8 117.4(3) . .
O4 C6 C8 115.9(3) . .
C11 C12 C13 122.6(3) . .
C11 C12 H12 118.7 . .
C13 C12 H12 118.7 . .
C10 O6 Cd2 153.7(3) . .
C14 C13 C12 119.3(4) . .
C14 C13 H13 120.3 . .
C12 C13 H13 120.3 . .
C9 C22 C20 117.8(4) 3_654 .
C9 C22 H22 121.1 3_654 .
C20 C22 H22 121.1 . .
C8 C9 C22 121.9(4) . 3_645
C8 C9 H9 119.1 . .
C22 C9 H9 119.1 3_645 .
C16 C15 C14 118.5(3) . .
C16 C15 H15 120.7 . .
C14 C15 H15 120.7 . .
C15 C16 C11 125.4(4) . .
C15 C16 H16 117.3 . .
C11 C16 H16 117.3 . .
C4 C25 C24 120.1(4) 1_554 .
C4 C25 H25 120.0 1_554 .
C24 C25 H25 120.0 . .
C25 C4 C3 119.8(4) 1_556 .
C25 C4 H4 120.1 1_556 .
C3 C4 H4 120.1 . .
C33 C29 C27 117.7(4) 3_554 .
C33 C29 H29 121.2 3_554 .
C27 C29 H29 121.2 . .
C32 C33 C29 121.5(4) . 3_545
C32 C33 H33 119.3 . .
C29 C33 H33 119.3 3_545 .

loop_
_geom_bond_atom_site_label_1
_geom_bond_atom_site_label_2
_geom_bond_distance
_geom_bond_site_symmetry_2
Cd1 O5 2.196(2) .
Cd1 O3 2.213(2) .
Cd1 O2 2.246(3) .
Cd1 O14 2.288(2) .
Cd1 O15 2.407(2) .
Cd1 O1 2.459(3) .
Cd1 C30 2.683(3) .
Cd1 C5 2.688(4) .
Cd2 O4 2.201(3) .
Cd2 O12 2.237(3) .
Cd2 O6 2.249(3) .
Cd2 O13 2.288(4) .
Cd2 O14 2.318(2) .
Cd2 O11 2.361(5) .
O15 C30 1.209(4) .
O14 C30 1.280(4) .
O1 C5 1.269(5) .
C30 C32 1.501(5) .
C5 O2 1.235(5) .
C5 C3 1.461(5) .
O8 C20 1.362(3) .
O8 C19 1.418(3) .
C18 C17 1.497(5) .
C18 C19 1.518(4) .
C18 C26 1.541(4) .
C18 C23 1.553(5) .
C26 O10 1.426(3) .
C26 H26A 0.9900 .
C26 H26B 0.9900 .
C19 H19A 0.9900 .
C19 H19B 0.9900 .
O3 C6 1.251(4) .
O10 C27 1.359(4) .
O7 C14 1.356(4) .
O7 C17 1.440(3) .
O5 C10 1.244(5) .
C3 C2 1.390(5) .
C3 C4 1.417(6) .
C23 O9 1.407(4) .
C23 H23A 0.9900 .
C23 H23B 0.9900 .
C17 H17A 0.9900 .
C17 H17B 0.9900 .
C20 C21 1.371(5) .
C20 C22 1.399(5) .
O9 C24 1.342(4) .
C7 C21 1.376(4) 3_645
C7 C8 1.381(5) .
C7 H7 0.9500 .
C8 C9 1.370(5) .
C8 C6 1.504(4) .
C31 C28 1.390(4) 3_545
C31 C32 1.392(4) .
C31 H31 0.9500 .
C28 C27 1.361(5) .
C28 C31 1.390(4) 3_554
C28 H28 0.9500 .
C24 C1 1.386(5) 1_554
C24 C25 1.407(6) .
C2 C1 1.396(5) .
C2 H2 0.9500 .
C32 C33 1.380(6) .
C21 C7 1.376(4) 3_654
C21 H21 0.9500 .
O4 C6 1.261(5) .
C14 C13 1.373(5) .
C14 C15 1.402(6) .
C11 C12 1.370(6) .
C11 C16 1.381(5) .
C11 C10 1.474(5) .
C1 C24 1.386(5) 1_556
C1 H1 0.9500 .
C27 C29 1.426(5) .
C10 O6 1.239(5) .
C12 C13 1.384(6) .
C12 H12 0.9500 .
C13 H13 0.9500 .
C22 C9 1.382(5) 3_654
C22 H22 0.9500 .
C9 C22 1.382(5) 3_645
C9 H9 0.9500 .
C15 C16 1.323(5) .
C15 H15 0.9500 .
C16 H16 0.9500 .
C25 C4 1.388(6) 1_554
C25 H25 0.9500 .
C4 C25 1.388(6) 1_556
C4 H4 0.9500 .
C29 C33 1.393(6) 3_554
C29 H29 0.9500 .
C33 C29 1.393(6) 3_545
C33 H33 0.9500 .
